data_4317271
loop_
_publ_author_name
'Yinfeng Han'
'Xiaoyan Li'
'Liqing Li'
'Chunlin Ma'
'Zhen Shen'
'You Song'
'Xiaozeng You'

_publ_contact_author_email hanyfeng@yahoo.cn
_publ_contact_author_name 'Yinfeng Han'
_publ_section_title
;
 Structures and Properties of Porous Coordination Polymers Based on
 Lanthanide Carboxylate Building Units
;
_journal_name_full 'Inorganic Chemistry'
_journal_page_first 10781
_journal_page_last 10787
_journal_paper_doi 10.1021/ic902194g
_journal_volume 49
_journal_year 2010
_chemical_formula_sum 'C31 H50 Gd N3 O15 S5'
_chemical_formula_weight 1022.29
_chemical_name_systematic
;
?
;
_space_group_IT_number 15
_symmetry_cell_setting monoclinic
_symmetry_space_group_name_Hall '-C 2yc'
_symmetry_space_group_name_H-M 'C 1 2/c 1'
_atom_sites_solution_hydrogens geom
_atom_sites_solution_primary direct
_atom_sites_solution_secondary difmap
_audit_creation_method SHELXL-2000
_cell_angle_alpha 90.00
_cell_angle_beta 101.892(2)
_cell_angle_gamma 90.00
_cell_formula_units_Z 8
_cell_length_a 27.367(3)
_cell_length_b 16.8285(15)
_cell_length_c 27.915(3)
_cell_measurement_reflns_used 2785
_cell_measurement_temperature 291(2)
_cell_measurement_theta_max 25.42
_cell_measurement_theta_min 2.11
_cell_volume 12580(2)
_computing_cell_refinement SMART
_computing_data_collection 'SMART (Bruker, 2000)'
_computing_data_reduction 'SAINT (Bruker, 2000)'
_computing_molecular_graphics SHELXTL
_computing_publication_material SHELXTL
_computing_structure_refinement SHELXTL
_computing_structure_solution 'SHELXTL (Bruker, 2000)'
_diffrn_ambient_temperature 291(2)
_diffrn_measured_fraction_theta_full 0.996
_diffrn_measured_fraction_theta_max 0.996
_diffrn_measurement_device_type 'Bruker Smart Apex CCD '
_diffrn_measurement_method 'phi and omega scans'
_diffrn_radiation_monochromator graphite
_diffrn_radiation_source 'sealed tube'
_diffrn_radiation_type MoK\a
_diffrn_radiation_wavelength 0.71073
_diffrn_reflns_av_R_equivalents 0.0404
_diffrn_reflns_av_sigmaI/netI 0.0726
_diffrn_reflns_limit_h_max 22
_diffrn_reflns_limit_h_min -33
_diffrn_reflns_limit_k_max 20
_diffrn_reflns_limit_k_min -19
_diffrn_reflns_limit_l_max 33
_diffrn_reflns_limit_l_min -34
_diffrn_reflns_number 33506
_diffrn_reflns_theta_full 26.00
_diffrn_reflns_theta_max 26.00
_diffrn_reflns_theta_min 1.54
_exptl_absorpt_coefficient_mu 1.265
_exptl_absorpt_correction_T_max 0.74
_exptl_absorpt_correction_T_min 0.69
_exptl_absorpt_correction_type multi-scan
_exptl_absorpt_process_details 'SADABS; Bruker, 2000'
_exptl_crystal_colour red
_exptl_crystal_density_diffrn 1.080
_exptl_crystal_density_method 'not measured'
_exptl_crystal_description block
_exptl_crystal_F_000 4168
_exptl_crystal_size_max 0.30
_exptl_crystal_size_mid 0.26
_exptl_crystal_size_min 0.24
_refine_diff_density_max 0.700
_refine_diff_density_min -1.282
_refine_diff_density_rms 0.082
_refine_ls_extinction_method none
_refine_ls_goodness_of_fit_ref 1.039
_refine_ls_hydrogen_treatment constr
_refine_ls_matrix_type full
_refine_ls_number_parameters 569
_refine_ls_number_reflns 12327
_refine_ls_number_restraints 0
_refine_ls_restrained_S_all 1.039
_refine_ls_R_factor_all 0.0901
_refine_ls_R_factor_gt 0.0574
_refine_ls_shift/su_max 0.000
_refine_ls_shift/su_mean 0.000
_refine_ls_structure_factor_coef Fsqd
_refine_ls_weighting_details 'calc w=1/[\s^2^(Fo^2^)+(0.07P)^2^+1.99P] where P=(Fo^2^+2Fc^2^)/3'
_refine_ls_weighting_scheme calc
_refine_ls_wR_factor_gt 0.1208
_refine_ls_wR_factor_ref 0.1298
_reflns_number_gt 9285
_reflns_number_total 12327
_reflns_threshold_expression >2sigma(I)
_cod_data_source_file ic902194g_si_002_09.cif
_cod_data_source_block 10Gd
_cod_depositor_comments
;
The following automatic conversions were performed:

'_symmetry_cell_setting' value 'Monoclinic' changed to 'monoclinic'
according to the built-in table from CIF Core dictionary named
'cif_core.dic' version 2.4.1 from 2010-06-29.

Automatic conversion script
Id: cif_fix_values 1646 2011-03-28 12:23:43Z adriana 
;
_cod_original_sg_symbol_H-M 'C 1 2/c 1 '
_cod_database_code 4317271

loop_
_symmetry_equiv_pos_as_xyz
'x, y, z'
'-x, y, -z+1/2'
'x+1/2, y+1/2, z'
'-x+1/2, y+1/2, -z+1/2'
'-x, -y, -z'
'x, -y, z-1/2'
'-x+1/2, -y+1/2, -z'
'x+1/2, -y+1/2, z-1/2'

loop_
_atom_site_label
_atom_site_type_symbol
_atom_site_fract_x
_atom_site_fract_y
_atom_site_fract_z
_atom_site_U_iso_or_equiv
_atom_site_adp_type
_atom_site_occupancy
_atom_site_symmetry_multiplicity
_atom_site_calc_flag
_atom_site_refinement_flags
_atom_site_disorder_assembly
_atom_site_disorder_group
C1 C 0.1393(2) 0.7842(3) 0.10989(19) 0.0420(12) Uani 1 1 d . . .
C2 C 0.1015(2) 0.8057(3) 0.13883(19) 0.0431(13) Uani 1 1 d . . .
C3 C 0.1174(2) 0.7956(3) 0.18990(18) 0.0411(12) Uani 1 1 d . . .
H3 H 0.1507 0.7844 0.2035 0.049 Uiso 1 1 calc R . .
C4 C 0.0826(2) 0.8027(3) 0.21964(17) 0.0367(11) Uani 1 1 d . . .
H4 H 0.0929 0.8006 0.2535 0.044 Uiso 1 1 calc R . .
C5 C 0.0327(2) 0.8128(3) 0.1988(2) 0.0467(13) Uani 1 1 d . . .
C6 C 0.0155(2) 0.8155(3) 0.14743(19) 0.0423(12) Uani 1 1 d . . .
H6 H -0.0180 0.8232 0.1335 0.051 Uiso 1 1 calc R . .
C7 C 0.0506(2) 0.8063(3) 0.11911(18) 0.0375(11) Uani 1 1 d . . .
H7 H 0.0399 0.8002 0.0855 0.045 Uiso 1 1 calc R . .
C8 C 0.1727(2) 0.7514(2) -0.07695(18) 0.0333(11) Uani 1 1 d . . .
C9 C 0.1345(2) 0.7525(3) -0.12284(19) 0.0386(11) Uani 1 1 d . . .
C10 C 0.0847(2) 0.7521(3) -0.12051(18) 0.0374(11) Uani 1 1 d . . .
H10 H 0.0762 0.7514 -0.0899 0.045 Uiso 1 1 calc R . .
C11 C 0.0473(2) 0.7525(3) -0.1612(2) 0.0454(13) Uani 1 1 d . . .
H11 H 0.0140 0.7526 -0.1586 0.054 Uiso 1 1 calc R . .
C12 C 0.0599(2) 0.7528(3) -0.2046(2) 0.0448(13) Uani 1 1 d . . .
C13 C 0.1094(2) 0.7509(3) -0.21140(19) 0.0407(12) Uani 1 1 d . . .
H13 H 0.1166 0.7494 -0.2425 0.049 Uiso 1 1 calc R . .
C14 C 0.1480(2) 0.7513(3) -0.16835(18) 0.0361(11) Uani 1 1 d . . .
H14 H 0.1815 0.7507 -0.1706 0.043 Uiso 1 1 calc R . .
C15 C 0.2675(2) 0.6028(3) -0.01904(19) 0.0412(12) Uani 1 1 d . . .
C16 C 0.25874(19) 0.5182(3) -0.01249(18) 0.0372(11) Uani 1 1 d . . .
C17 C 0.2855(2) 0.4646(3) -0.03582(18) 0.0397(12) Uani 1 1 d . . .
H17 H 0.3065 0.4827 -0.0557 0.048 Uiso 1 1 calc R . .
C18 C 0.2797(2) 0.3846(3) -0.0285(2) 0.0505(14) Uani 1 1 d . . .
H18 H 0.2979 0.3483 -0.0429 0.061 Uiso 1 1 calc R . .
C19 C 0.24597(19) 0.3563(3) 0.00101(18) 0.0372(11) Uani 1 1 d . . .
C20 C 0.2200(2) 0.4092(3) 0.02116(19) 0.0425(13) Uani 1 1 d . . .
H20 H 0.1974 0.3907 0.0393 0.051 Uiso 1 1 calc R . .
C21 C 0.22526(18) 0.4900(3) 0.01614(17) 0.0370(11) Uani 1 1 d . . .
H21 H 0.2072 0.5253 0.0313 0.044 Uiso 1 1 calc R . .
C22 C 0.2012(2) 0.4967(3) 0.13322(19) 0.0436(13) Uani 1 1 d . . .
H22B H 0.1732 0.4791 0.1089 0.052 Uiso 1 1 calc R . .
H22C H 0.2013 0.4696 0.1635 0.052 Uiso 1 1 calc R . .
H22A H 0.2316 0.4851 0.1225 0.052 Uiso 1 1 calc R . .
C23 C 0.2366(2) 0.6278(3) 0.19914(19) 0.0442(13) Uani 1 1 d . . .
H23A H 0.2556 0.5825 0.2132 0.066 Uiso 1 1 calc R . .
H23B H 0.2165 0.6467 0.2212 0.066 Uiso 1 1 calc R . .
H23C H 0.2589 0.6691 0.1935 0.066 Uiso 1 1 calc R . .
C24 C 0.05287(19) 0.5947(3) 0.04709(19) 0.0392(12) Uani 1 1 d . . .
H24A H 0.0474 0.5386 0.0431 0.059 Uiso 1 1 calc R . .
H24B H 0.0213 0.6216 0.0425 0.059 Uiso 1 1 calc R . .
H24C H 0.0718 0.6053 0.0794 0.059 Uiso 1 1 calc R . .
C25 C 0.0861(2) 0.5462(3) -0.04024(17) 0.0349(11) Uani 1 1 d . . .
H25A H 0.0900 0.5650 -0.0717 0.052 Uiso 1 1 calc R . .
H25B H 0.0547 0.5191 -0.0436 0.052 Uiso 1 1 calc R . .
H25C H 0.1128 0.5102 -0.0273 0.052 Uiso 1 1 calc R . .
C26 C 0.3077(2) 0.4108(4) 0.2244(2) 0.0506(14) Uani 1 1 d . . .
H26A H 0.3236 0.4546 0.2435 0.061 Uiso 1 1 calc R . .
H26C H 0.3048 0.4224 0.1902 0.061 Uiso 1 1 calc R . .
H26B H 0.3274 0.3637 0.2326 0.061 Uiso 1 1 calc R . .
C27 C 0.2326(2) 0.2956(3) 0.2477(2) 0.0484(14) Uani 1 1 d . . .
H27A H 0.2291 0.2683 0.2170 0.058 Uiso 1 1 calc R . .
H27C H 0.2039 0.2855 0.2615 0.058 Uiso 1 1 calc R . .
H27B H 0.2621 0.2769 0.2698 0.058 Uiso 1 1 calc R . .
C28 C 0.6098(2) 0.0895(4) 0.6693(2) 0.0503(14) Uani 1 1 d . . .
H28A H 0.6178 0.0434 0.6522 0.076 Uiso 1 1 calc R . .
H28B H 0.6401 0.1144 0.6860 0.076 Uiso 1 1 calc R . .
H28C H 0.5911 0.1263 0.6463 0.076 Uiso 1 1 calc R . .
C29 C 0.5002(2) 0.0655(4) 0.6910(2) 0.0561(16) Uani 1 1 d . . .
H29A H 0.4859 0.1019 0.7108 0.067 Uiso 1 1 calc R . .
H29C H 0.4856 0.0139 0.6923 0.067 Uiso 1 1 calc R . .
H29B H 0.4937 0.0839 0.6578 0.067 Uiso 1 1 calc R . .
C30 C 0.3855(2) 0.5868(3) 0.3753(2) 0.0499(15) Uani 1 1 d . . .
H30A H 0.3504 0.5749 0.3675 0.075 Uiso 1 1 calc R . .
H30B H 0.3903 0.6429 0.3722 0.075 Uiso 1 1 calc R . .
H30C H 0.3991 0.5705 0.4084 0.075 Uiso 1 1 calc R . .
C31 C 0.4933(2) 0.5604(4) 0.3363(2) 0.0545(16) Uani 1 1 d . . .
H31A H 0.5081 0.5227 0.3177 0.082 Uiso 1 1 calc R . .
H31B H 0.5107 0.5589 0.3699 0.082 Uiso 1 1 calc R . .
H31C H 0.4957 0.6128 0.3234 0.082 Uiso 1 1 calc R . .
Gd1 Gd 0.201080(9) 0.732346(14) 0.046113(8) 0.03277(9) Uani 1 1 d . . .
N1 N -0.00546(19) 0.8147(3) 0.22522(17) 0.0496(12) Uani 1 1 d . . .
N2 N 0.02516(18) 0.7489(3) -0.24905(18) 0.0463(11) Uani 1 1 d . . .
N3 N 0.23573(16) 0.2800(2) 0.00515(15) 0.0380(10) Uani 1 1 d . . .
O1 O 0.18386(13) 0.77429(19) 0.12606(12) 0.0366(8) Uani 1 1 d . . .
O2 O 0.11995(14) 0.7765(2) 0.06349(13) 0.0432(9) Uani 1 1 d . . .
O3 O 0.16152(14) 0.75385(19) -0.03506(12) 0.0379(8) Uani 1 1 d . . .
O4 O 0.21639(13) 0.74730(17) -0.08599(12) 0.0346(8) Uani 1 1 d . . .
O5 O 0.24668(13) 0.6496(2) 0.00289(12) 0.0397(8) Uani 1 1 d . . .
O6 O 0.29794(12) 0.62266(19) -0.04616(11) 0.0334(7) Uani 1 1 d . . .
O7 O 0.22327(13) 0.62736(18) 0.10235(11) 0.0337(7) Uani 1 1 d . . .
O8 O 0.14020(12) 0.6275(2) 0.02639(12) 0.0376(8) Uani 1 1 d . . .
O9 O 0.23348(14) 0.4295(2) 0.28801(13) 0.0498(10) Uani 1 1 d . . .
O10 O 0.57872(13) -0.0262(2) 0.72116(11) 0.0379(8) Uani 1 1 d . . .
O11 O 0.38569(14) 0.5641(2) 0.28524(13) 0.0446(9) Uani 1 1 d . . .
O12 O 0.3987(3) 0.1179(5) 0.1629(3) 0.047(2) Uani 0.40 1 d P . .
H12D H 0.3820 0.1608 0.1595 0.056 Uiso 0.40 1 d PR . .
H12A H 0.3939 0.0935 0.1882 0.056 Uiso 0.40 1 d PR . .
O13 O 0.4360(4) 0.1398(6) 0.1144(3) 0.055(3) Uani 0.40 1 d P . .
H13B H 0.4274 0.1606 0.0862 0.066 Uiso 0.40 1 d PR . .
H13C H 0.4489 0.1751 0.1349 0.066 Uiso 0.40 1 d PR . .
O14 O 0.1412(4) 0.7488(6) 0.4291(4) 0.055(3) Uani 0.40 1 d P . .
H14C H 0.1504 0.7879 0.4138 0.066 Uiso 0.40 1 d PR . .
H14D H 0.1107 0.7385 0.4175 0.066 Uiso 0.40 1 d PR . .
O15 O 0.1754(4) 0.5673(5) 0.8960(4) 0.051(2) Uani 0.40 1 d P . .
H15B H 0.1679 0.5490 0.9220 0.061 Uiso 0.40 1 d PR . .
H15C H 0.1496 0.5670 0.8730 0.061 Uiso 0.40 1 d PR . .
O16 O 0.4880(4) 0.3887(6) 0.4884(3) 0.052(3) Uani 0.40 1 d P . .
H16A H 0.5157 0.3693 0.4847 0.062 Uiso 0.40 1 d PR . .
H16B H 0.4921 0.4115 0.5161 0.062 Uiso 0.40 1 d PR . .
O17 O 0.6365(4) 0.5522(5) 0.8589(4) 0.051(2) Uani 0.40 1 d P . .
H17C H 0.6447 0.5106 0.8759 0.061 Uiso 0.40 1 d PR . .
H17E H 0.6144 0.5775 0.8702 0.061 Uiso 0.40 1 d PR . .
O18 O 0.2275(4) 0.3640(6) 0.8165(3) 0.048(2) Uani 0.40 1 d P . .
H18B H 0.2189 0.3676 0.8440 0.058 Uiso 0.40 1 d PR . .
H18C H 0.2090 0.3941 0.7959 0.058 Uiso 0.40 1 d PR . .
O19 O 0.2449(5) 0.2430(8) 0.8620(5) 0.055(4) Uani 0.30 1 d P . .
H19A H 0.2173 0.2201 0.8624 0.066 Uiso 0.30 1 d PR . .
H19C H 0.2603 0.2518 0.8912 0.066 Uiso 0.30 1 d PR . .
O20 O 0.0718(4) 0.0290(7) 0.4738(4) 0.042(3) Uani 0.30 1 d P . .
H20B H 0.0703 -0.0215 0.4734 0.050 Uiso 0.30 1 d PR . .
H20C H 0.0425 0.0480 0.4652 0.050 Uiso 0.30 1 d PR . .
O21 O 0.4086(4) 0.8199(7) 0.4483(4) 0.041(3) Uani 0.30 1 d P . .
H21D H 0.3872 0.8170 0.4215 0.049 Uiso 0.30 1 d PR . .
H21A H 0.3943 0.8351 0.4710 0.049 Uiso 0.30 1 d PR . .
O22 O 0.4528(5) 0.7207(7) 0.4503(5) 0.054(4) Uani 0.30 1 d P . .
H22D H 0.4748 0.7211 0.4767 0.064 Uiso 0.30 1 d PR . .
H22E H 0.4346 0.6796 0.4496 0.064 Uiso 0.30 1 d PR . .
S1 S 0.19677(5) 0.59975(7) 0.14195(5) 0.0359(3) Uani 1 1 d . . .
S2 S 0.08768(5) 0.63060(7) 0.00151(5) 0.0345(3) Uani 1 1 d . . .
S3 S 0.23766(6) 0.39316(9) 0.23881(5) 0.0470(4) Uani 1 1 d . . .
S4 S 0.57126(6) 0.05901(8) 0.71547(5) 0.0451(3) Uani 1 1 d . . .
S5 S 0.41815(5) 0.53143(8) 0.33195(4) 0.0363(3) Uani 1 1 d . . .

loop_
_atom_site_aniso_label
_atom_site_aniso_U_11
_atom_site_aniso_U_22
_atom_site_aniso_U_33
_atom_site_aniso_U_23
_atom_site_aniso_U_13
_atom_site_aniso_U_12
C1 0.052(4) 0.039(3) 0.035(3) -0.007(2) 0.010(2) -0.004(2)
C2 0.054(3) 0.030(3) 0.046(3) 0.000(2) 0.012(3) 0.022(2)
C3 0.053(3) 0.034(2) 0.039(3) -0.001(2) 0.016(2) -0.020(2)
C4 0.048(3) 0.040(3) 0.025(2) 0.0087(19) 0.015(2) 0.006(2)
C5 0.042(3) 0.046(3) 0.055(3) 0.003(3) 0.017(3) 0.000(3)
C6 0.043(3) 0.038(3) 0.046(3) 0.007(2) 0.008(2) 0.013(2)
C7 0.040(3) 0.038(3) 0.038(3) -0.014(2) 0.014(2) -0.015(2)
C8 0.042(3) 0.018(2) 0.041(3) -0.0059(18) 0.011(2) -0.0015(19)
C9 0.038(3) 0.037(3) 0.040(3) -0.004(2) 0.005(2) -0.005(2)
C10 0.046(3) 0.040(3) 0.028(2) 0.0057(19) 0.010(2) 0.004(2)
C11 0.047(3) 0.038(3) 0.045(3) 0.015(2) -0.003(3) -0.008(2)
C12 0.055(3) 0.036(3) 0.041(3) 0.011(2) 0.003(3) 0.001(2)
C13 0.049(3) 0.038(3) 0.031(2) 0.004(2) -0.002(2) -0.006(2)
C14 0.036(3) 0.029(2) 0.035(3) 0.0052(19) -0.011(2) 0.001(2)
C15 0.044(3) 0.042(3) 0.041(3) -0.005(2) 0.017(3) -0.008(2)
C16 0.038(3) 0.037(3) 0.042(3) 0.000(2) 0.020(2) -0.003(2)
C17 0.040(3) 0.047(3) 0.034(3) -0.001(2) 0.014(2) -0.005(2)
C18 0.061(4) 0.044(3) 0.048(3) -0.002(2) 0.013(3) 0.000(3)
C19 0.039(3) 0.030(2) 0.041(3) -0.0039(19) 0.005(2) -0.006(2)
C20 0.049(3) 0.038(3) 0.050(3) -0.021(2) 0.032(3) -0.017(2)
C21 0.023(2) 0.057(3) 0.031(2) -0.001(2) 0.0052(19) -0.003(2)
C22 0.049(3) 0.028(2) 0.048(3) 0.008(2) -0.005(3) -0.006(2)
C23 0.046(3) 0.044(3) 0.045(3) -0.008(2) 0.016(3) -0.009(3)
C24 0.036(3) 0.031(2) 0.050(3) 0.015(2) 0.005(2) 0.002(2)
C25 0.047(3) 0.028(2) 0.031(2) 0.0020(19) 0.011(2) 0.000(2)
C26 0.052(4) 0.052(3) 0.051(3) 0.002(3) 0.018(3) 0.019(3)
C27 0.054(3) 0.057(3) 0.042(3) -0.017(2) 0.028(3) 0.014(3)
C28 0.054(4) 0.056(3) 0.042(3) 0.011(3) 0.013(3) -0.007(3)
C29 0.050(4) 0.059(4) 0.051(3) -0.017(3) -0.008(3) 0.004(3)
C30 0.055(4) 0.053(3) 0.047(3) -0.006(3) 0.022(3) 0.034(3)
C31 0.042(3) 0.067(4) 0.049(3) -0.022(3) -0.001(3) 0.024(3)
Gd1 0.03718(14) 0.03299(14) 0.02780(13) -0.00346(9) 0.00594(9) -0.01154(11)
N1 0.055(3) 0.047(3) 0.053(3) -0.006(2) 0.025(3) -0.003(2)
N2 0.043(3) 0.050(3) 0.047(3) 0.009(2) 0.009(2) -0.007(2)
N3 0.033(2) 0.034(2) 0.042(2) -0.0158(18) -0.0052(19) 0.0035(18)
O1 0.0321(18) 0.0409(19) 0.0391(18) -0.0068(15) 0.0128(15) -0.0106(16)
O2 0.038(2) 0.049(2) 0.043(2) 0.0103(16) 0.0083(16) -0.0058(17)
O3 0.043(2) 0.0358(18) 0.0344(18) -0.0115(14) 0.0067(16) -0.0108(15)
O4 0.040(2) 0.0216(15) 0.0399(19) -0.0083(13) 0.0029(16) -0.0059(14)
O5 0.041(2) 0.0361(18) 0.0420(19) 0.0044(15) 0.0072(17) 0.0077(16)
O6 0.0393(19) 0.0327(17) 0.0278(16) -0.0035(13) 0.0060(14) -0.0114(15)
O7 0.043(2) 0.0308(16) 0.0277(16) -0.0071(13) 0.0076(15) -0.0137(15)
O8 0.0297(18) 0.0435(19) 0.0419(19) -0.0010(15) 0.0128(15) -0.0106(15)
O9 0.042(2) 0.048(2) 0.045(2) 0.0263(17) -0.0231(17) -0.0034(18)
O10 0.038(2) 0.0446(19) 0.0280(17) 0.0048(14) 0.0005(15) 0.0090(16)
O11 0.049(2) 0.047(2) 0.0383(19) -0.0062(15) 0.0105(17) 0.0109(18)
O12 0.043(5) 0.038(5) 0.058(6) -0.008(4) 0.008(5) 0.030(4)
O13 0.073(7) 0.058(6) 0.032(5) 0.004(4) 0.005(5) -0.026(6)
O14 0.072(7) 0.050(6) 0.043(5) 0.019(4) 0.014(5) 0.006(5)
O15 0.039(5) 0.035(5) 0.076(7) -0.008(4) 0.008(5) 0.005(4)
O16 0.043(6) 0.059(6) 0.045(5) -0.001(4) -0.010(4) 0.015(5)
O17 0.058(6) 0.033(5) 0.061(6) 0.010(4) 0.008(5) -0.001(4)
O18 0.046(6) 0.062(6) 0.034(5) -0.007(4) 0.004(4) 0.025(5)
O19 0.035(7) 0.066(8) 0.051(8) -0.023(6) -0.024(6) 0.011(6)
O20 0.036(6) 0.051(7) 0.043(7) -0.028(5) 0.018(5) 0.002(5)
O21 0.028(6) 0.049(7) 0.041(6) -0.008(5) -0.003(5) -0.011(5)
O22 0.054(8) 0.048(7) 0.058(8) 0.036(6) 0.011(7) 0.000(6)
S1 0.0450(7) 0.0264(6) 0.0391(6) -0.0082(5) 0.0152(6) 0.0001(5)
S2 0.0287(6) 0.0344(6) 0.0448(7) -0.0111(5) 0.0178(5) -0.0092(5)
S3 0.0475(8) 0.0511(8) 0.0438(7) -0.0237(6) 0.0126(6) 0.0145(6)
S4 0.0523(8) 0.0350(7) 0.0404(7) 0.0130(5) -0.0083(6) 0.0000(6)
S5 0.0321(6) 0.0441(7) 0.0382(6) 0.0084(5) 0.0202(5) 0.0153(5)

loop_
_atom_type_symbol
_atom_type_description
_atom_type_scat_dispersion_real
_atom_type_scat_dispersion_imag
_atom_type_scat_source
C C 0.0033 0.0016 'International Tables Vol C Tables 4.2.6.8 and 6.1.1.4'
H H 0.0000 0.0000 'International Tables Vol C Tables 4.2.6.8 and 6.1.1.4'
N N 0.0061 0.0033 'International Tables Vol C Tables 4.2.6.8 and 6.1.1.4'
O O 0.0106 0.0060 'International Tables Vol C Tables 4.2.6.8 and 6.1.1.4'
S S 0.1246 0.1234 'International Tables Vol C Tables 4.2.6.8 and 6.1.1.4'
Gd Gd -0.1653 3.9035 'International Tables Vol C Tables 4.2.6.8 and 6.1.1.4'

loop_
_geom_angle_atom_site_label_1
_geom_angle_atom_site_label_2
_geom_angle_atom_site_label_3
_geom_angle
_geom_angle_site_symmetry_1
_geom_angle_site_symmetry_3
_geom_angle_publ_flag
O1 C1 O2 121.7(5) . . ?
O1 C1 C2 126.0(5) . . ?
O2 C1 C2 112.3(5) . . ?
C7 C2 C3 118.5(5) . . ?
C7 C2 C1 122.8(5) . . ?
C3 C2 C1 114.5(5) . . ?
C4 C3 C2 118.9(5) . . ?
C4 C3 H3 120.5 . . ?
C2 C3 H3 120.5 . . ?
C5 C4 C3 119.9(5) . . ?
C5 C4 H4 120.1 . . ?
C3 C4 H4 120.1 . . ?
C4 C5 N1 124.1(5) . . ?
C4 C5 C6 121.8(5) . . ?
N1 C5 C6 113.9(5) . . ?
C7 C6 C5 117.0(5) . . ?
C7 C6 H6 121.5 . . ?
C5 C6 H6 121.5 . . ?
C6 C7 C2 122.4(5) . . ?
C6 C7 H7 118.8 . . ?
C2 C7 H7 118.8 . . ?
O3 C8 O4 126.8(5) . . ?
O3 C8 C9 122.4(5) . . ?
O4 C8 C9 110.8(4) . . ?
C10 C9 C14 119.6(5) . . ?
C10 C9 C8 119.3(5) . . ?
C14 C9 C8 121.0(5) . . ?
C11 C10 C9 122.7(5) . . ?
C11 C10 H10 118.6 . . ?
C9 C10 H10 118.6 . . ?
C12 C11 C10 118.0(6) . . ?
C12 C11 H11 121.0 . . ?
C10 C11 H11 121.0 . . ?
C11 C12 N2 123.4(6) . . ?
C11 C12 C13 124.2(5) . . ?
N2 C12 C13 112.2(5) . . ?
C12 C13 C14 117.0(5) . . ?
C12 C13 H13 121.5 . . ?
C14 C13 H13 121.5 . . ?
C9 C14 C13 118.4(5) . . ?
C9 C14 H14 120.8 . . ?
C13 C14 H14 120.8 . . ?
O5 C15 O6 124.1(5) . . ?
O5 C15 C16 117.6(5) . . ?
O6 C15 C16 118.2(5) . . ?
O5 C15 Gd1 73.7(3) . 7_565 ?
O6 C15 Gd1 50.5(2) . 7_565 ?
C16 C15 Gd1 168.7(4) . 7_565 ?
C17 C16 C21 120.4(5) . . ?
C17 C16 C15 116.9(4) . . ?
C21 C16 C15 122.7(5) . . ?
C18 C17 C16 118.3(5) . . ?
C18 C17 H17 120.8 . . ?
C16 C17 H17 120.8 . . ?
C17 C18 C19 121.0(5) . . ?
C17 C18 H18 119.5 . . ?
C19 C18 H18 119.5 . . ?
N3 C19 C20 118.0(5) . . ?
N3 C19 C18 122.9(5) . . ?
C20 C19 C18 118.8(5) . . ?
C19 C20 C21 122.6(5) . . ?
C19 C20 H20 118.7 . . ?
C21 C20 H20 118.7 . . ?
C20 C21 C16 118.8(5) . . ?
C20 C21 H21 120.6 . . ?
C16 C21 H21 120.6 . . ?
S1 C22 H22B 109.5 . . ?
S1 C22 H22C 109.5 . . ?
H22B C22 H22C 109.5 . . ?
S1 C22 H22A 109.5 . . ?
H22B C22 H22A 109.5 . . ?
H22C C22 H22A 109.5 . . ?
S1 C23 H23A 109.5 . . ?
S1 C23 H23B 109.5 . . ?
H23A C23 H23B 109.5 . . ?
S1 C23 H23C 109.5 . . ?
H23A C23 H23C 109.5 . . ?
H23B C23 H23C 109.5 . . ?
S2 C24 H24A 109.5 . . ?
S2 C24 H24B 109.5 . . ?
H24A C24 H24B 109.5 . . ?
S2 C24 H24C 109.5 . . ?
H24A C24 H24C 109.5 . . ?
H24B C24 H24C 109.5 . . ?
S2 C25 H25A 109.5 . . ?
S2 C25 H25B 109.5 . . ?
H25A C25 H25B 109.5 . . ?
S2 C25 H25C 109.5 . . ?
H25A C25 H25C 109.5 . . ?
H25B C25 H25C 109.5 . . ?
S3 C26 H26A 109.5 . . ?
S3 C26 H26C 109.5 . . ?
H26A C26 H26C 109.5 . . ?
S3 C26 H26B 109.5 . . ?
H26A C26 H26B 109.5 . . ?
H26C C26 H26B 109.5 . . ?
S3 C27 H27A 109.5 . . ?
S3 C27 H27C 109.5 . . ?
H27A C27 H27C 109.5 . . ?
S3 C27 H27B 109.5 . . ?
H27A C27 H27B 109.5 . . ?
H27C C27 H27B 109.5 . . ?
S4 C28 H28A 109.5 . . ?
S4 C28 H28B 109.5 . . ?
H28A C28 H28B 109.5 . . ?
S4 C28 H28C 109.5 . . ?
H28A C28 H28C 109.5 . . ?
H28B C28 H28C 109.5 . . ?
S4 C29 H29A 109.5 . . ?
S4 C29 H29C 109.5 . . ?
H29A C29 H29C 109.5 . . ?
S4 C29 H29B 109.5 . . ?
H29A C29 H29B 109.5 . . ?
H29C C29 H29B 109.5 . . ?
S5 C30 H30A 109.5 . . ?
S5 C30 H30B 109.5 . . ?
H30A C30 H30B 109.5 . . ?
S5 C30 H30C 109.5 . . ?
H30A C30 H30C 109.5 . . ?
H30B C30 H30C 109.5 . . ?
S5 C31 H31A 109.5 . . ?
S5 C31 H31B 109.5 . . ?
H31A C31 H31B 109.5 . . ?
S5 C31 H31C 109.5 . . ?
H31A C31 H31C 109.5 . . ?
H31B C31 H31C 109.5 . . ?
O4 Gd1 O3 130.75(13) 7_565 . ?
O4 Gd1 O7 72.58(11) 7_565 . ?
O3 Gd1 O7 140.19(10) . . ?
O4 Gd1 O5 76.60(12) 7_565 . ?
O3 Gd1 O5 77.47(12) . . ?
O7 Gd1 O5 78.92(11) . . ?
O4 Gd1 O8 140.65(11) 7_565 . ?
O3 Gd1 O8 74.39(11) . . ?
O7 Gd1 O8 71.02(11) . . ?
O5 Gd1 O8 82.24(12) . . ?
O4 Gd1 O6 80.98(11) 7_565 7_565 ?
O3 Gd1 O6 81.26(10) . 7_565 ?
O7 Gd1 O6 138.37(10) . 7_565 ?
O5 Gd1 O6 125.66(11) . 7_565 ?
O8 Gd1 O6 137.64(11) . 7_565 ?
O4 Gd1 O1 82.72(12) 7_565 . ?
O3 Gd1 O1 134.07(12) . . ?
O7 Gd1 O1 71.60(11) . . ?
O5 Gd1 O1 147.94(12) . . ?
O8 Gd1 O1 99.41(11) . . ?
O6 Gd1 O1 73.66(11) 7_565 . ?
O4 Gd1 O2 132.93(12) 7_565 . ?
O3 Gd1 O2 83.60(12) . . ?
O7 Gd1 O2 102.25(12) . . ?
O5 Gd1 O2 149.87(12) . . ?
O8 Gd1 O2 70.12(12) . . ?
O6 Gd1 O2 73.18(11) 7_565 . ?
O1 Gd1 O2 52.74(12) . . ?
O4 Gd1 O5 66.84(11) 7_565 7_565 ?
O3 Gd1 O5 67.42(11) . 7_565 ?
O7 Gd1 O5 137.03(11) . 7_565 ?
O5 Gd1 O5 78.57(12) . 7_565 ?
O8 Gd1 O5 140.04(10) . 7_565 ?
O6 Gd1 O5 47.10(10) 7_565 7_565 ?
O1 Gd1 O5 115.29(10) . 7_565 ?
O2 Gd1 O5 115.37(10) . 7_565 ?
O4 Gd1 C15 71.90(13) 7_565 7_565 ?
O3 Gd1 C15 73.46(13) . 7_565 ?
O7 Gd1 C15 143.19(13) . 7_565 ?
O5 Gd1 C15 101.81(13) . 7_565 ?
O8 Gd1 C15 145.79(13) . 7_565 ?
O6 Gd1 C15 23.86(13) 7_565 7_565 ?
O1 Gd1 C15 94.57(12) . 7_565 ?
O2 Gd1 C15 94.88(13) . 7_565 ?
O5 Gd1 C15 23.25(12) 7_565 7_565 ?
N1 N1 C5 120.5(6) 2 . ?
N2 N2 C12 122.0(6) 2_554 . ?
C19 N3 N3 124.6(6) . 7 ?
C1 O1 Gd1 93.8(3) . . ?
C1 O2 Gd1 91.6(3) . . ?
C8 O3 Gd1 137.7(3) . . ?
C8 O4 Gd1 139.0(3) . 7_565 ?
C15 O5 Gd1 175.1(4) . . ?
C15 O5 Gd1 83.1(3) . 7_565 ?
Gd1 O5 Gd1 101.43(12) . 7_565 ?
C15 O6 Gd1 105.6(3) . 7_565 ?
S1 O7 Gd1 128.3(2) . . ?
S2 O8 Gd1 130.3(2) . . ?
H12D O12 H12A 109.5 . . ?
H13B O13 H13C 109.5 . . ?
H14C O14 H14D 109.5 . . ?
H15B O15 H15C 109.5 . . ?
H16A O16 H16B 109.5 . . ?
H17C O17 H17E 109.5 . . ?
H18B O18 H18C 109.5 . . ?
H19A O19 H19C 109.5 . . ?
H20B O20 H20C 109.5 . . ?
H21D O21 H21A 109.5 . . ?
H22D O22 H22E 109.5 . . ?
O7 S1 C22 98.3(2) . . ?
O7 S1 C23 105.9(2) . . ?
C22 S1 C23 109.5(3) . . ?
O8 S2 C25 99.6(2) . . ?
O8 S2 C24 104.9(2) . . ?
C25 S2 C24 103.8(2) . . ?
O9 S3 C27 103.7(2) . . ?
O9 S3 C26 111.3(2) . . ?
C27 S3 C26 106.2(3) . . ?
O10 S4 C28 104.8(3) . . ?
O10 S4 C29 101.7(3) . . ?
C28 S4 C29 114.0(3) . . ?
O11 S5 C30 95.8(2) . . ?
O11 S5 C31 111.1(2) . . ?
C30 S5 C31 115.9(3) . . ?

loop_
_geom_bond_atom_site_label_1
_geom_bond_atom_site_label_2
_geom_bond_distance
_geom_bond_site_symmetry_2
_geom_bond_publ_flag
C1 O1 1.221(7) . ?
C1 O2 1.301(6) . ?
C1 C2 1.483(8) . ?
C2 C7 1.387(7) . ?
C2 C3 1.412(7) . ?
C3 C4 1.393(7) . ?
C3 H3 0.9300 . ?
C4 C5 1.378(8) . ?
C4 H4 0.9300 . ?
C5 N1 1.399(7) . ?
C5 C6 1.414(8) . ?
C6 C7 1.373(7) . ?
C6 H6 0.9300 . ?
C7 H7 0.9300 . ?
C8 O3 1.269(6) . ?
C8 O4 1.274(6) . ?
C8 C9 1.478(7) . ?
C9 C10 1.377(8) . ?
C9 C14 1.395(8) . ?
C10 C11 1.363(7) . ?
C10 H10 0.9300 . ?
C11 C12 1.327(8) . ?
C11 H11 0.9300 . ?
C12 N2 1.400(7) . ?
C12 C13 1.404(8) . ?
C13 C14 1.428(7) . ?
C13 H13 0.9300 . ?
C14 H14 0.9300 . ?
C15 O5 1.211(6) . ?
C15 O6 1.279(6) . ?
C15 C16 1.462(7) . ?
C15 Gd1 3.045(5) 7_565 ?
C16 C17 1.403(7) . ?
C16 C21 1.416(7) . ?
C17 C18 1.375(8) . ?
C17 H17 0.9300 . ?
C18 C19 1.441(8) . ?
C18 H18 0.9300 . ?
C19 N3 1.323(6) . ?
C19 C20 1.334(7) . ?
C20 C21 1.378(7) . ?
C20 H20 0.9300 . ?
C21 H21 0.9300 . ?
C22 S1 1.759(5) . ?
C22 H22B 0.9600 . ?
C22 H22C 0.9600 . ?
C22 H22A 0.9600 . ?
C23 S1 1.800(5) . ?
C23 H23A 0.9600 . ?
C23 H23B 0.9600 . ?
C23 H23C 0.9600 . ?
C24 S2 1.841(5) . ?
C24 H24A 0.9600 . ?
C24 H24B 0.9600 . ?
C24 H24C 0.9600 . ?
C25 S2 1.832(5) . ?
C25 H25A 0.9600 . ?
C25 H25B 0.9600 . ?
C25 H25C 0.9600 . ?
C26 S3 2.061(6) . ?
C26 H26A 0.9600 . ?
C26 H26C 0.9600 . ?
C26 H26B 0.9600 . ?
C27 S3 1.671(6) . ?
C27 H27A 0.9600 . ?
C27 H27C 0.9600 . ?
C27 H27B 0.9600 . ?
C28 S4 1.898(6) . ?
C28 H28A 0.9600 . ?
C28 H28B 0.9600 . ?
C28 H28C 0.9600 . ?
C29 S4 1.927(6) . ?
C29 H29A 0.9600 . ?
C29 H29C 0.9600 . ?
C29 H29B 0.9600 . ?
C30 S5 1.893(5) . ?
C30 H30A 0.9600 . ?
C30 H30B 0.9600 . ?
C30 H30C 0.9600 . ?
C31 S5 2.093(6) . ?
C31 H31A 0.9600 . ?
C31 H31B 0.9600 . ?
C31 H31C 0.9600 . ?
Gd1 O4 2.328(3) 7_565 ?
Gd1 O3 2.330(3) . ?
Gd1 O7 2.358(3) . ?
Gd1 O5 2.360(3) . ?
Gd1 O8 2.411(3) . ?
Gd1 O6 2.440(3) 7_565 ?
Gd1 O1 2.477(3) . ?
Gd1 O2 2.482(4) . ?
Gd1 O5 2.944(4) 7_565 ?
Gd1 C15 3.045(5) 7_565 ?
N1 N1 1.354(9) 2 ?
N2 N2 1.367(9) 2_554 ?
N3 N3 1.344(8) 7 ?
O4 Gd1 2.328(3) 7_565 ?
O5 Gd1 2.944(3) 7_565 ?
O6 Gd1 2.440(3) 7_565 ?
O7 S1 1.515(3) . ?
O8 S2 1.463(4) . ?
O9 S3 1.529(4) . ?
O10 S4 1.452(4) . ?
O11 S5 1.521(4) . ?
O12 H12D 0.8500 . ?
O12 H12A 0.8501 . ?
O13 H13B 0.8501 . ?
O13 H13C 0.8499 . ?
O14 H14C 0.8501 . ?
O14 H14D 0.8500 . ?
O15 H15B 0.8501 . ?
O15 H15C 0.8500 . ?
O16 H16A 0.8500 . ?
O16 H16B 0.8497 . ?
O17 H17C 0.8499 . ?
O17 H17E 0.8501 . ?
O18 H18B 0.8502 . ?
O18 H18C 0.8500 . ?
O19 H19A 0.8499 . ?
O19 H19C 0.8500 . ?
O20 H20B 0.8501 . ?
O20 H20C 0.8499 . ?
O21 H21D 0.8501 . ?
O21 H21A 0.8501 . ?
O22 H22D 0.8500 . ?
O22 H22E 0.8501 . ?
